data_4321345
loop_
_publ_author_name
'Henk Hagen'
'Chris Bezemer'
'Jaap Boersma'
'Huub Kooijman'
'Martin Lutz'
'Anthony L. Spek'
'Gerard van Koten'

_publ_contact_author_address
;
 Utrecht University
 Padualaan 8
 3584 CH Utrecht
 The Netherlands 
;
_publ_contact_author_name ' A.L.Spek '
_publ_section_title
;
 Vanadium(IV) and -(V) Complexes with O,N-Chelating Aminophenolate and
 Pyridylalkoxide Ligands
;
_journal_name_full 'Inorganic Chemistry'
_journal_page_first 3970
_journal_page_last 3977
_journal_paper_doi 10.1021/ic991415s
_journal_volume 39
_journal_year 2000
_chemical_compound_source 'see text'
_chemical_formula_moiety 'C28 H37 N3 O2 V, C4 H10 O'
_chemical_formula_sum 'C32 H47 N3 O3 V'
_chemical_formula_weight 572.69
_chemical_name_systematic
;
 ?
;
_space_group_IT_number 2
_symmetry_cell_setting triclinic
_symmetry_space_group_name_Hall '-P 1'
_symmetry_space_group_name_H-M 'P -1'
_cell_angle_alpha 64.244(8)
_cell_angle_beta 70.472(7)
_cell_angle_gamma 87.950(6)
_cell_formula_units_Z 2
_cell_length_a 11.1557(6)
_cell_length_b 12.5744(12)
_cell_length_c 13.1051(14)
_cell_measurement_reflns_used 25
_cell_measurement_temperature 150
_cell_measurement_theta_max 13.78
_cell_measurement_theta_min 9.74
_cell_volume 1547.4(3)
_computing_publication_material 'PLATON (Spek, 1990)'
_computing_structure_refinement 'SHELXL-97 (Sheldrick, 1997)'
_diffrn_ambient_temperature 150
_diffrn_measurement_device_type CAD4T
_diffrn_measurement_method omega-scan
_diffrn_radiation_monochromator graphite
_diffrn_radiation_source 'Rotating Anode'
_diffrn_radiation_type 'Mo K\a'
_diffrn_radiation_wavelength 0.71073
_diffrn_reflns_av_R_equivalents 0.0745
_diffrn_reflns_av_sigmaI/netI 0.1084
_diffrn_reflns_limit_h_max 8
_diffrn_reflns_limit_h_min -14
_diffrn_reflns_limit_k_max 16
_diffrn_reflns_limit_k_min -16
_diffrn_reflns_limit_l_max 16
_diffrn_reflns_limit_l_min -17
_diffrn_reflns_number 7723
_diffrn_reflns_theta_max 27.48
_diffrn_reflns_theta_min 1.81
_diffrn_standards_number 3
_exptl_absorpt_coefficient_mu 0.38
_exptl_absorpt_correction_type none
_exptl_crystal_colour brown
_exptl_crystal_density_diffrn 1.229
_exptl_crystal_density_method 'Not Measured'
_exptl_crystal_description plate
_exptl_crystal_F_000 614
_exptl_crystal_size_max 0.4
_exptl_crystal_size_mid 0.4
_exptl_crystal_size_min 0.1
_refine_diff_density_max 0.421
_refine_diff_density_min -0.374
_refine_diff_density_rms 0.075
_refine_ls_abs_structure_details none
_refine_ls_abs_structure_Flack none
_refine_ls_extinction_method none
_refine_ls_goodness_of_fit_ref 0.963
_refine_ls_hydrogen_treatment 'H-atom refinement: see text '
_refine_ls_matrix_type full
_refine_ls_number_parameters 315
_refine_ls_number_reflns 7094
_refine_ls_restrained_S_all 0.963
_refine_ls_R_factor_all 0.1135
_refine_ls_R_factor_gt 0.0666
_refine_ls_shift/su_max 0.000
_refine_ls_shift/su_mean 0.000
_refine_ls_structure_factor_coef Fsqd
_refine_ls_weighting_details 'w-1=sigma**(F**2) + (0.0782*P)**2 '
_refine_ls_weighting_scheme calc
_refine_ls_wR_factor_gt 0.1448
_refine_ls_wR_factor_ref 0.1634
_reflns_number_gt 4338
_reflns_number_total 7094
_reflns_threshold_expression I>2\s(I)
_cod_data_source_file ic991415s_2.cif
_cod_data_source_block s1662a
_cod_depositor_comments
;
The following automatic conversions were performed:

'_symmetry_cell_setting' value 'Triclinic' changed to 'triclinic'
according to the built-in table from CIF Core dictionary named
'cif_core.dic' version 2.4.1 from 2010-06-29.

Automatic conversion script
Id: cif_fix_values 1646 2011-03-28 12:23:43Z adriana 
;
_cod_database_code 4321345

loop_
_symmetry_equiv_pos_as_xyz
x,y,z
-x,-y,-z

loop_
_atom_site_aniso_label
_atom_site_aniso_U_11
_atom_site_aniso_U_22
_atom_site_aniso_U_33
_atom_site_aniso_U_23
_atom_site_aniso_U_13
_atom_site_aniso_U_12
V1 0.0180(3) 0.0226(3) 0.0216(3) -0.0108(2) -0.0082(2) 0.0027(2)
O1 0.0255(11) 0.0275(12) 0.0178(12) -0.0105(10) -0.0074(9) 0.0075(10)
O2 0.0237(11) 0.0265(12) 0.0259(13) -0.0077(10) -0.0110(10) 0.0006(9)
N1 0.0202(13) 0.0277(15) 0.0169(14) -0.0105(12) -0.0062(11) 0.0043(11)
N2 0.0201(13) 0.0256(15) 0.0287(16) -0.0119(13) -0.0101(12) -0.0002(11)
N3 0.0259(14) 0.0246(14) 0.0197(14) -0.0109(12) -0.0055(11) 0.0032(11)
C1 0.0199(15) 0.0240(17) 0.0225(17) -0.0131(14) -0.0069(13) 0.0003(13)
C2 0.0202(15) 0.0274(17) 0.0251(17) -0.0154(15) -0.0089(13) 0.0023(13)
C3 0.0267(17) 0.0317(19) 0.0251(18) -0.0147(16) -0.0129(15) 0.0043(14)
C4 0.0238(16) 0.0324(19) 0.038(2) -0.0204(17) -0.0152(15) 0.0075(14)
C5 0.0201(15) 0.0309(19) 0.035(2) -0.0215(17) -0.0034(14) 0.0039(14)
C6 0.0269(17) 0.0300(18) 0.0240(18) -0.0174(15) -0.0040(14) 0.0024(14)
C7 0.0220(16) 0.0306(18) 0.0199(17) -0.0110(15) -0.0089(13) 0.0058(14)
C8 0.0287(17) 0.0260(18) 0.035(2) -0.0114(16) -0.0139(16) 0.0015(14)
C9 0.0265(17) 0.042(2) 0.0166(17) -0.0108(16) -0.0014(14) 0.0073(15)
C10 0.042(2) 0.039(2) 0.028(2) -0.0185(18) -0.0011(17) 0.0072(17)
C11 0.038(2) 0.043(2) 0.047(2) -0.024(2) -0.0180(19) 0.0200(18)
C12 0.0205(15) 0.0282(17) 0.0297(19) -0.0177(15) -0.0115(14) 0.0080(13)
C13 0.0237(16) 0.0250(17) 0.0263(18) -0.0123(15) -0.0092(14) 0.0024(13)
C14 0.0288(18) 0.035(2) 0.036(2) -0.0181(17) -0.0160(16) 0.0092(15)
C15 0.0264(17) 0.046(2) 0.036(2) -0.0262(19) -0.0164(16) 0.0139(16)
C16 0.0192(16) 0.049(2) 0.041(2) -0.0307(19) -0.0115(15) 0.0094(16)
C17 0.0194(15) 0.0359(19) 0.0257(18) -0.0192(16) -0.0060(14) 0.0035(14)
C18 0.0341(18) 0.0216(17) 0.037(2) -0.0107(16) -0.0206(17) 0.0070(14)
C19 0.0351(19) 0.037(2) 0.0204(18) -0.0104(16) -0.0135(15) 0.0017(16)
C20 0.0249(17) 0.0258(18) 0.035(2) -0.0041(16) -0.0096(15) -0.0071(14)
C21 0.0176(16) 0.039(2) 0.035(2) -0.0198(18) -0.0019(15) -0.0037(14)
C22 0.040(2) 0.066(3) 0.052(3) -0.037(2) -0.030(2) 0.023(2)
C23 0.0315(17) 0.0207(16) 0.0206(17) -0.0048(14) -0.0105(14) 0.0010(14)
C24 0.0323(19) 0.033(2) 0.037(2) -0.0082(18) -0.0162(17) 0.0019(16)
C25 0.046(2) 0.051(3) 0.050(3) -0.006(2) -0.028(2) -0.010(2)
C26 0.083(4) 0.047(3) 0.059(3) -0.011(2) -0.045(3) -0.018(3)
C27 0.091(4) 0.038(2) 0.046(3) -0.024(2) -0.035(3) 0.007(2)
C28 0.049(2) 0.0299(19) 0.029(2) -0.0165(17) -0.0192(18) 0.0111(17)

loop_
_atom_site_label
_atom_site_type_symbol
_atom_site_thermal_displace_type
_atom_site_fract_x
_atom_site_fract_y
_atom_site_fract_z
_atom_site_occupancy
_atom_site_U_iso_or_equiv
V1 V Uani 0.41505(5) 0.15131(5) 0.19478(5) 1.000 0.0201(2)
O1 O Uani 0.5618(2) 0.09839(19) 0.11688(19) 1.000 0.0237(7)
O2 O Uani 0.2389(2) 0.1180(2) 0.2198(2) 1.000 0.0262(7)
N1 N Uani 0.3835(2) -0.0162(2) 0.3549(2) 1.000 0.0215(8)
N2 N Uani 0.4349(2) 0.2862(2) 0.0145(2) 1.000 0.0244(8)
N3 N Uani 0.4492(2) 0.2406(2) 0.2497(2) 1.000 0.0238(8)
C1 C Uani 0.6350(3) 0.0133(3) 0.1573(3) 1.000 0.0212(9)
C2 C Uani 0.6106(3) -0.0575(3) 0.2809(3) 1.000 0.0226(9)
C3 C Uani 0.6866(3) -0.1469(3) 0.3163(3) 1.000 0.0260(10)
C4 C Uani 0.7885(3) -0.1657(3) 0.2331(3) 1.000 0.0285(11)
C5 C Uani 0.8134(3) -0.0928(3) 0.1109(3) 1.000 0.0279(10)
C6 C Uani 0.7383(3) -0.0042(3) 0.0716(3) 1.000 0.0263(10)
C7 C Uani 0.5063(3) -0.0380(3) 0.3776(3) 1.000 0.0239(10)
C8 C Uani 0.3378(3) -0.1169(3) 0.3416(3) 1.000 0.0300(11)
C9 C Uani 0.2869(3) -0.0097(3) 0.4609(3) 1.000 0.0311(10)
C10 C Uani 0.7646(4) 0.0713(3) -0.0612(3) 1.000 0.0383(12)
C11 C Uani 0.8695(4) -0.2640(3) 0.2730(4) 1.000 0.0408(12)
C12 C Uani 0.1597(3) 0.1759(3) 0.1626(3) 1.000 0.0237(10)
C13 C Uani 0.1974(3) 0.2899(3) 0.0644(3) 1.000 0.0246(10)
C14 C Uani 0.1115(3) 0.3428(3) 0.0070(3) 1.000 0.0313(11)
C15 C Uani -0.0096(3) 0.2870(3) 0.0424(3) 1.000 0.0319(11)
C16 C Uani -0.0458(3) 0.1740(3) 0.1411(3) 1.000 0.0323(11)
C17 C Uani 0.0361(3) 0.1175(3) 0.2018(3) 1.000 0.0255(10)
C18 C Uani 0.3250(3) 0.3579(3) 0.0254(3) 1.000 0.0297(11)
C19 C Uani 0.4369(3) 0.2348(3) -0.0680(3) 1.000 0.0307(11)
C20 C Uani 0.5557(3) 0.3658(3) -0.0371(3) 1.000 0.0322(11)
C21 C Uani -0.0054(3) -0.0025(3) 0.3091(3) 1.000 0.0312(11)
C22 C Uani -0.0989(4) 0.3468(4) -0.0246(4) 1.000 0.0452(16)
C23 C Uani 0.5143(3) 0.3014(3) 0.2842(3) 1.000 0.0256(10)
C24 C Uani 0.6447(3) 0.2943(3) 0.2631(3) 1.000 0.0358(11)
C25 C Uani 0.7136(4) 0.3567(4) 0.2948(4) 1.000 0.0518(16)
C26 C Uani 0.6527(5) 0.4242(4) 0.3495(4) 1.000 0.0615(19)
C27 C Uani 0.5232(5) 0.4317(4) 0.3730(4) 1.000 0.0533(18)
C28 C Uani 0.4535(4) 0.3716(3) 0.3406(3) 1.000 0.0333(11)
H3 H Uiso 0.66810 -0.19560 0.39840 1.000 0.0310
H5 H Uiso 0.88230 -0.10350 0.05370 1.000 0.0340
H7A H Uiso 0.49010 -0.10750 0.45480 1.000 0.0290
H7B H Uiso 0.53670 0.02950 0.38360 1.000 0.0290
H8A H Uiso 0.32340 -0.18910 0.41490 1.000 0.0450
H8B H Uiso 0.40120 -0.12450 0.27530 1.000 0.0450
H8C H Uiso 0.25910 -0.10240 0.32600 1.000 0.0450
H9A H Uiso 0.27640 -0.08280 0.53230 1.000 0.0470
H9B H Uiso 0.20650 0.00250 0.44840 1.000 0.0470
H9C H Uiso 0.31510 0.05530 0.47070 1.000 0.0470
H10A H Uiso 0.77500 0.15390 -0.07980 1.000 0.0570
H10B H Uiso 0.69400 0.05550 -0.08110 1.000 0.0570
H10C H Uiso 0.84160 0.05270 -0.10760 1.000 0.0570
H11A H Uiso 0.95680 -0.22990 0.24540 1.000 0.0610
H11B H Uiso 0.86580 -0.31730 0.23920 1.000 0.0610
H11C H Uiso 0.83730 -0.30700 0.35980 1.000 0.0610
H14 H Uiso 0.13660 0.41860 -0.05770 1.000 0.0380
H16 H Uiso -0.12760 0.13540 0.16690 1.000 0.0390
H18A H Uiso 0.32230 0.38710 0.08350 1.000 0.0350
H18B H Uiso 0.34050 0.42640 -0.05230 1.000 0.0350
H19A H Uiso 0.50670 0.18830 -0.07380 1.000 0.0460
H19B H Uiso 0.44770 0.29780 -0.14680 1.000 0.0460
H19C H Uiso 0.35740 0.18490 -0.03710 1.000 0.0460
H20A H Uiso 0.55660 0.39890 0.01630 1.000 0.0480
H20B H Uiso 0.56220 0.42890 -0.11460 1.000 0.0480
H20C H Uiso 0.62690 0.32140 -0.04660 1.000 0.0480
H21A H Uiso -0.00080 0.00280 0.37860 1.000 0.0470
H21B H Uiso 0.05000 -0.05780 0.29270 1.000 0.0470
H21C H Uiso -0.09200 -0.02950 0.32470 1.000 0.0470
H22A H Uiso -0.13500 0.40650 -0.00080 1.000 0.0680
H22B H Uiso -0.16650 0.28850 -0.00530 1.000 0.0680
H22C H Uiso -0.05190 0.38330 -0.11030 1.000 0.0680
H24 H Uiso 0.68590 0.24700 0.22720 1.000 0.0430
H25 H Uiso 0.80100 0.35250 0.27880 1.000 0.0620
H26 H Uiso 0.69890 0.46560 0.37130 1.000 0.0740
H27 H Uiso 0.48280 0.47760 0.41100 1.000 0.0640
H28 H Uiso 0.36650 0.37750 0.35590 1.000 0.0400

loop_
_atom_type_symbol
_atom_type_description
_atom_type_scat_dispersion_real
_atom_type_scat_dispersion_imag
_atom_type_scat_source
V V 0.3005 0.5294 'International Tables Vol C Tables 4.2.6.8 and 6.1.1.4'
O O 0.0106 0.0060 'International Tables Vol C Tables 4.2.6.8 and 6.1.1.4'
N N 0.0061 0.0033 'International Tables Vol C Tables 4.2.6.8 and 6.1.1.4'
H H 0.0000 0.0000 'International Tables Vol C Tables 4.2.6.8 and 6.1.1.4'
C C 0.0033 0.0016 'International Tables Vol C Tables 4.2.6.8 and 6.1.1.4'

loop_
_geom_angle_atom_site_label_1
_geom_angle_atom_site_label_2
_geom_angle_atom_site_label_3
_geom_angle
_geom_angle_site_symmetry_1
_geom_angle_site_symmetry_2
_geom_angle_site_symmetry_3
_geom_angle_publ_flag
O1 V1 O2 129.83(12) . . . yes
O1 V1 N1 87.69(10) . . . yes
O1 V1 N2 85.77(10) . . . yes
O1 V1 N3 113.03(12) . . . yes
O2 V1 N1 85.61(10) . . . yes
O2 V1 N2 87.16(10) . . . yes
O2 V1 N3 117.14(12) . . . yes
N1 V1 N2 163.72(10) . . . yes
N1 V1 N3 97.63(11) . . . yes
N2 V1 N3 98.65(11) . . . yes
V1 O1 C1 133.6(2) . . . yes
V1 O2 C12 134.1(2) . . . yes
V1 N1 C7 108.53(19) . . . yes
V1 N1 C8 112.06(18) . . . yes
V1 N1 C9 109.8(2) . . . yes
C7 N1 C8 109.5(3) . . . yes
C7 N1 C9 108.4(2) . . . yes
C8 N1 C9 108.5(3) . . . yes
V1 N2 C18 108.11(17) . . . yes
V1 N2 C19 112.6(2) . . . yes
V1 N2 C20 109.04(18) . . . yes
C18 N2 C19 109.9(2) . . . yes
C18 N2 C20 108.7(3) . . . yes
C19 N2 C20 108.4(2) . . . yes
V1 N3 C23 161.7(2) . . . yes
O1 C1 C2 122.2(3) . . . yes
O1 C1 C6 118.3(3) . . . yes
C2 C1 C6 119.4(3) . . . no
C1 C2 C3 119.2(3) . . . no
C1 C2 C7 122.1(3) . . . no
C3 C2 C7 118.7(3) . . . no
C2 C3 C4 122.1(3) . . . no
C3 C4 C5 118.0(3) . . . no
C3 C4 C11 121.5(3) . . . no
C5 C4 C11 120.6(3) . . . no
C4 C5 C6 121.8(3) . . . no
C1 C6 C5 119.4(3) . . . no
C1 C6 C10 119.6(3) . . . no
C5 C6 C10 120.9(3) . . . no
N1 C7 C2 114.0(3) . . . yes
O2 C12 C13 122.3(3) . . . yes
O2 C12 C17 117.9(3) . . . yes
C13 C12 C17 119.8(3) . . . no
C12 C13 C14 119.0(3) . . . no
C12 C13 C18 121.2(3) . . . no
C14 C13 C18 119.6(3) . . . no
C13 C14 C15 122.4(3) . . . no
C14 C15 C16 117.7(3) . . . no
C14 C15 C22 120.6(3) . . . no
C16 C15 C22 121.7(3) . . . no
C15 C16 C17 122.2(3) . . . no
C12 C17 C16 118.9(3) . . . no
C12 C17 C21 119.7(3) . . . no
C16 C17 C21 121.4(3) . . . no
N2 C18 C13 113.9(3) . . . yes
N3 C23 C24 119.6(3) . . . yes
N3 C23 C28 121.9(3) . . . yes
C24 C23 C28 118.5(4) . . . no
C23 C24 C25 120.9(4) . . . no
C24 C25 C26 119.6(5) . . . no
C25 C26 C27 120.8(5) . . . no
C26 C27 C28 120.4(5) . . . no
C23 C28 C27 119.8(4) . . . no
C2 C3 H3 118.95 . . . no
C4 C3 H3 118.97 . . . no
C4 C5 H5 119.11 . . . no
C6 C5 H5 119.07 . . . no
N1 C7 H7A 108.74 . . . no
N1 C7 H7B 108.76 . . . no
C2 C7 H7A 108.68 . . . no
C2 C7 H7B 108.72 . . . no
H7A C7 H7B 107.75 . . . no
N1 C8 H8A 109.47 . . . no
N1 C8 H8B 109.48 . . . no
N1 C8 H8C 109.46 . . . no
H8A C8 H8B 109.48 . . . no
H8A C8 H8C 109.49 . . . no
H8B C8 H8C 109.45 . . . no
N1 C9 H9A 109.45 . . . no
N1 C9 H9B 109.42 . . . no
N1 C9 H9C 109.48 . . . no
H9A C9 H9B 109.45 . . . no
H9A C9 H9C 109.50 . . . no
H9B C9 H9C 109.52 . . . no
C6 C10 H10A 109.51 . . . no
C6 C10 H10B 109.46 . . . no
C6 C10 H10C 109.49 . . . no
H10A C10 H10B 109.45 . . . no
H10A C10 H10C 109.48 . . . no
H10B C10 H10C 109.44 . . . no
C4 C11 H11A 109.45 . . . no
C4 C11 H11B 109.49 . . . no
C4 C11 H11C 109.45 . . . no
H11A C11 H11B 109.52 . . . no
H11A C11 H11C 109.43 . . . no
H11B C11 H11C 109.48 . . . no
C13 C14 H14 118.82 . . . no
C15 C14 H14 118.78 . . . no
C15 C16 H16 118.87 . . . no
C17 C16 H16 118.96 . . . no
N2 C18 H18A 108.71 . . . no
N2 C18 H18B 108.73 . . . no
C13 C18 H18A 108.81 . . . no
C13 C18 H18B 108.85 . . . no
H18A C18 H18B 107.71 . . . no
N2 C19 H19A 109.52 . . . no
N2 C19 H19B 109.45 . . . no
N2 C19 H19C 109.47 . . . no
H19A C19 H19B 109.47 . . . no
H19A C19 H19C 109.50 . . . no
H19B C19 H19C 109.41 . . . no
N2 C20 H20A 109.50 . . . no
N2 C20 H20B 109.43 . . . no
N2 C20 H20C 109.47 . . . no
H20A C20 H20B 109.49 . . . no
H20A C20 H20C 109.46 . . . no
H20B C20 H20C 109.48 . . . no
C17 C21 H21A 109.50 . . . no
C17 C21 H21B 109.47 . . . no
C17 C21 H21C 109.42 . . . no
H21A C21 H21B 109.47 . . . no
H21A C21 H21C 109.53 . . . no
H21B C21 H21C 109.44 . . . no
C15 C22 H22A 109.49 . . . no
C15 C22 H22B 109.45 . . . no
C15 C22 H22C 109.50 . . . no
H22A C22 H22B 109.47 . . . no
H22A C22 H22C 109.51 . . . no
H22B C22 H22C 109.42 . . . no
C23 C24 H24 119.46 . . . no
C25 C24 H24 119.63 . . . no
C24 C25 H25 120.13 . . . no
C26 C25 H25 120.25 . . . no
C25 C26 H26 119.57 . . . no
C27 C26 H26 119.67 . . . no
C26 C27 H27 119.78 . . . no
C28 C27 H27 119.78 . . . no
C23 C28 H28 120.07 . . . no
C27 C28 H28 120.16 . . . no

loop_
_geom_bond_atom_site_label_1
_geom_bond_atom_site_label_2
_geom_bond_distance
_geom_bond_site_symmetry_1
_geom_bond_site_symmetry_2
_geom_bond_publ_flag
V1 O1 1.887(2) . . yes
V1 O2 1.911(2) . . yes
V1 N1 2.164(2) . . yes
V1 N2 2.168(2) . . yes
V1 N3 1.685(3) . . yes
O1 C1 1.351(5) . . yes
O2 C12 1.340(4) . . yes
N1 C7 1.488(4) . . yes
N1 C8 1.480(5) . . yes
N1 C9 1.480(4) . . yes
N2 C18 1.501(5) . . yes
N2 C19 1.476(5) . . yes
N2 C20 1.475(4) . . yes
N3 C23 1.370(5) . . yes
C1 C2 1.400(5) . . no
C1 C6 1.403(5) . . no
C2 C3 1.393(5) . . no
C2 C7 1.511(5) . . no
C3 C4 1.383(5) . . no
C4 C5 1.388(5) . . no
C4 C11 1.514(6) . . no
C5 C6 1.390(5) . . no
C6 C10 1.503(5) . . no
C12 C13 1.402(5) . . no
C12 C17 1.405(5) . . no
C13 C14 1.389(5) . . no
C13 C18 1.496(5) . . no
C14 C15 1.378(5) . . no
C15 C16 1.396(5) . . no
C15 C22 1.512(6) . . no
C16 C17 1.386(5) . . no
C17 C21 1.496(5) . . no
C23 C24 1.394(5) . . no
C23 C28 1.405(6) . . no
C24 C25 1.385(6) . . no
C25 C26 1.363(7) . . no
C26 C27 1.382(8) . . no
C27 C28 1.378(7) . . no
C3 H3 0.9291 . . no
C5 H5 0.9305 . . no
C7 H7A 0.9699 . . no
C7 H7B 0.9685 . . no
C8 H8A 0.9603 . . no
C8 H8B 0.9596 . . no
C8 H8C 0.9602 . . no
C9 H9A 0.9597 . . no
C9 H9B 0.9599 . . no
C9 H9C 0.9592 . . no
C10 H10A 0.9599 . . no
C10 H10B 0.9599 . . no
C10 H10C 0.9604 . . no
C11 H11A 0.9606 . . no
C11 H11B 0.9588 . . no
C11 H11C 0.9600 . . no
C14 H14 0.9294 . . no
C16 H16 0.9303 . . no
C18 H18A 0.9707 . . no
C18 H18B 0.9692 . . no
C19 H19A 0.9594 . . no
C19 H19B 0.9598 . . no
C19 H19C 0.9608 . . no
C20 H20A 0.9598 . . no
C20 H20B 0.9596 . . no
C20 H20C 0.9595 . . no
C21 H21A 0.9596 . . no
C21 H21B 0.9602 . . no
C21 H21C 0.9599 . . no
C22 H22A 0.9596 . . no
C22 H22B 0.9597 . . no
C22 H22C 0.9605 . . no
C24 H24 0.9303 . . no
C25 H25 0.9309 . . no
C26 H26 0.9301 . . no
C27 H27 0.9303 . . no
C28 H28 0.9302 . . no

loop_
_geom_contact_atom_site_label_1
_geom_contact_atom_site_label_2
_geom_contact_distance
_geom_contact_site_symmetry_1
_geom_contact_site_symmetry_2
_geom_contact_publ_flag
V1 H24 3.5101 . . no
O1 H8B 2.8620 . . no
O1 H10A 2.6915 . . no
O1 H10B 2.7926 . . no
O1 H19A 2.5342 . . no
O1 H20C 2.6202 . . no
O2 H8C 2.5458 . . no
O2 H9B 2.5975 . . no
O2 H19C 2.9039 . . no
O2 H21A 2.7416 . . no
O2 H21B 2.7188 . . no
N3 H7B 2.8266 . . no
N3 H9C 2.7465 . . no
N3 H18A 2.9205 . . no
N3 H20A 2.6801 . . no
C1 C8 3.332(5) . . no
C6 C19 3.580(6) . 2_655 no
C8 C1 3.332(5) . . no
C12 C19 3.349(5) . . no
C19 C6 3.580(6) . 2_655 no
C19 C12 3.349(5) . . no
C1 H8B 2.7376 . . no
C2 H8B 2.5458 . . no
C3 H21C 2.9792 . 1_655 no
C4 H21C 3.0284 . 1_655 no
C5 H19C 2.8758 . 2_655 no
C6 H19C 2.8100 . 2_655 no
C7 H7B 3.0527 . 2_656 no
C10 H19C 3.0700 . 2_655 no
C12 H19C 2.7619 . . no
C13 H19C 2.5434 . . no
C16 H24 3.0855 . 1_455 no
C16 H5 3.0607 . 2_655 no
C17 H10C 2.9878 . 2_655 no
C21 H10C 2.9750 . 2_655 no
C22 H24 3.0900 . 1_455 no
C23 H20A 3.0405 . . no
C24 H7B 3.0786 . . no
C28 H3 2.9952 . 2_656 no
C28 H20B 2.9923 . 2_665 no
H3 H7A 2.2999 . . no
H3 H11C 2.3599 . . no
H3 C28 2.9952 . 2_656 no
H5 H10C 2.3456 . . no
H5 C16 3.0607 . 2_655 no
H7A H3 2.2999 . . no
H7A H8A 2.4571 . . no
H7A H9A 2.3268 . . no
H7B N3 2.8266 . . no
H7B C24 3.0786 . . no
H7B H9C 2.4285 . . no
H7B C7 3.0527 . 2_656 no
H8A H7A 2.4571 . . no
H8A H9A 2.3720 . . no
H8B O1 2.8620 . . no
H8B C1 2.7376 . . no
H8B C2 2.5458 . . no
H8C O2 2.5458 . . no
H8C H9B 2.4107 . . no
H8C H21B 2.5141 . . no
H9A H7A 2.3268 . . no
H9A H8A 2.3720 . . no
H9B O2 2.5975 . . no
H9B H8C 2.4107 . . no
H9C N3 2.7465 . . no
H9C H7B 2.4285 . . no
H10A O1 2.6915 . . no
H10A H22B 2.4869 . 1_655 no
H10B O1 2.7926 . . no
H10C H5 2.3456 . . no
H10C C17 2.9878 . 2_655 no
H10C C21 2.9750 . 2_655 no
H10C H21B 2.2935 . 2_655 no
H11B H22C 2.5696 . 2_655 no
H11C H3 2.3599 . . no
H14 H18B 2.3061 . . no
H14 H22C 2.5290 . . no
H16 H21C 2.3446 . . no
H16 H22B 2.4097 . . no
H16 H24 2.5648 . 1_455 no
H18A N3 2.9205 . . no
H18A H20A 2.4505 . . no
H18B H14 2.3061 . . no
H18B H19B 2.4881 . . no
H18B H20B 2.3276 . . no
H19A O1 2.5342 . . no
H19A H20C 2.3927 . . no
H19B H18B 2.4881 . . no
H19B H20B 2.3755 . . no
H19C O2 2.9039 . . no
H19C C12 2.7619 . . no
H19C C13 2.5434 . . no
H19C C5 2.8758 . 2_655 no
H19C C6 2.8100 . 2_655 no
H19C C10 3.0700 . 2_655 no
H20A N3 2.6801 . . no
H20A C23 3.0405 . . no
H20A H18A 2.4505 . . no
H20B H18B 2.3276 . . no
H20B H19B 2.3755 . . no
H20B C28 2.9923 . 2_665 no
H20C O1 2.6202 . . no
H20C H19A 2.3927 . . no
H20C H22B 2.5194 . 1_655 no
H21A O2 2.7416 . . no
H21B O2 2.7188 . . no
H21B H8C 2.5141 . . no
H21B H10C 2.2935 . 2_655 no
H21C C3 2.9792 . 1_455 no
H21C C4 3.0284 . 1_455 no
H21C H16 2.3446 . . no
H22B H10A 2.4869 . 1_455 no
H22B H16 2.4097 . . no
H22B H20C 2.5194 . 1_455 no
H22C H14 2.5290 . . no
H22C H11B 2.5696 . 2_655 no
H24 V1 3.5101 . . no
H24 C16 3.0855 . 1_655 no
H24 C22 3.0900 . 1_655 no
H24 H16 2.5648 . 1_655 no

loop_
_geom_hbond_atom_site_label_D
_geom_hbond_atom_site_label_H
_geom_hbond_atom_site_label_A
_geom_hbond_distance_DH
_geom_hbond_distance_HA
_geom_hbond_distance_DA
_geom_hbond_angle_DHA
_geom_hbond_site_symmetry_A
_geom_hbond_publ_flag
C8 H8C O2 0.9602 2.5458 3.056(5) 113.29 . yes
C9 H9B O2 0.9599 2.5975 3.084(4) 111.65 . yes
C19 H19A O1 0.9594 2.5342 3.038(4) 112.81 . yes

loop_
_geom_torsion_atom_site_label_1
_geom_torsion_atom_site_label_2
_geom_torsion_atom_site_label_3
_geom_torsion_atom_site_label_4
_geom_torsion
_geom_torsion_site_symmetry_1
_geom_torsion_site_symmetry_2
_geom_torsion_site_symmetry_3
_geom_torsion_site_symmetry_4
_geom_torsion_publ_flag
O2 V1 O1 C1 -101.5(3) . . . . no
N1 V1 O1 C1 -19.1(3) . . . . no
N2 V1 O1 C1 175.8(3) . . . . no
N3 V1 O1 C1 78.2(3) . . . . no
O1 V1 O2 C12 -97.8(3) . . . . no
N1 V1 O2 C12 178.9(3) . . . . no
N2 V1 O2 C12 -15.7(3) . . . . no
N3 V1 O2 C12 82.5(3) . . . . no
O1 V1 N1 C7 48.4(2) . . . . no
O1 V1 N1 C8 -72.6(2) . . . . no
O1 V1 N1 C9 166.8(2) . . . . no
O2 V1 N1 C7 178.6(2) . . . . no
O2 V1 N1 C8 57.6(2) . . . . no
O2 V1 N1 C9 -63.0(2) . . . . no
N3 V1 N1 C7 -64.6(2) . . . . no
N3 V1 N1 C8 174.4(2) . . . . no
N3 V1 N1 C9 53.8(2) . . . . no
O1 V1 N2 C18 177.1(2) . . . . no
O1 V1 N2 C19 55.5(2) . . . . no
O1 V1 N2 C20 -64.9(2) . . . . no
O2 V1 N2 C18 46.8(2) . . . . no
O2 V1 N2 C19 -74.8(2) . . . . no
O2 V1 N2 C20 164.8(2) . . . . no
N3 V1 N2 C18 -70.2(2) . . . . no
N3 V1 N2 C19 168.1(2) . . . . no
N3 V1 N2 C20 47.8(2) . . . . no
V1 O1 C1 C2 -1.1(6) . . . . no
V1 O1 C1 C6 178.6(3) . . . . no
V1 O2 C12 C13 -3.9(6) . . . . no
V1 O2 C12 C17 174.4(3) . . . . no
V1 N1 C7 C2 -65.9(3) . . . . no
C8 N1 C7 C2 56.7(4) . . . . no
C9 N1 C7 C2 174.9(3) . . . . no
V1 N2 C18 C13 -68.0(3) . . . . no
C19 N2 C18 C13 55.3(3) . . . . no
C20 N2 C18 C13 173.8(3) . . . . no
O1 C1 C2 C3 177.3(4) . . . . no
O1 C1 C2 C7 -4.3(6) . . . . no
C6 C1 C2 C7 176.0(4) . . . . no
O1 C1 C6 C5 -178.7(3) . . . . no
C6 C1 C2 C3 -2.3(6) . . . . no
C2 C1 C6 C5 1.0(6) . . . . no
C2 C1 C6 C10 179.8(4) . . . . no
O1 C1 C6 C10 0.1(6) . . . . no
C1 C2 C3 C4 2.2(6) . . . . no
C1 C2 C7 N1 43.6(5) . . . . no
C3 C2 C7 N1 -138.1(3) . . . . no
C7 C2 C3 C4 -176.3(4) . . . . no
C2 C3 C4 C5 -0.6(6) . . . . no
C2 C3 C4 C11 -179.4(4) . . . . no
C3 C4 C5 C6 -0.8(6) . . . . no
C11 C4 C5 C6 178.1(4) . . . . no
C4 C5 C6 C1 0.6(6) . . . . no
C4 C5 C6 C10 -178.2(4) . . . . no
O2 C12 C13 C14 177.9(3) . . . . no
O2 C12 C13 C18 -5.8(6) . . . . no
C17 C12 C13 C14 -0.4(6) . . . . no
C17 C12 C13 C18 176.0(3) . . . . no
O2 C12 C17 C16 -177.7(3) . . . . no
O2 C12 C17 C21 3.6(5) . . . . no
C13 C12 C17 C16 0.7(6) . . . . no
C13 C12 C17 C21 -178.0(3) . . . . no
C12 C13 C14 C15 -0.5(6) . . . . no
C14 C13 C18 N2 -136.4(3) . . . . no
C12 C13 C18 N2 47.3(5) . . . . no
C18 C13 C14 C15 -176.9(4) . . . . no
C13 C14 C15 C16 1.1(6) . . . . no
C13 C14 C15 C22 -178.6(4) . . . . no
C22 C15 C16 C17 178.8(4) . . . . no
C14 C15 C16 C17 -0.8(6) . . . . no
C15 C16 C17 C12 0.0(6) . . . . no
C15 C16 C17 C21 178.6(4) . . . . no
N3 C23 C24 C25 178.7(3) . . . . no
C24 C23 C28 C27 0.3(5) . . . . no
C28 C23 C24 C25 -1.2(5) . . . . no
N3 C23 C28 C27 -179.6(3) . . . . no
C23 C24 C25 C26 1.3(6) . . . . no
C24 C25 C26 C27 -0.4(7) . . . . no
C25 C26 C27 C28 -0.5(7) . . . . no
C26 C27 C28 C23 0.5(6) . . . . no
